data_9010643
loop_
_publ_author_name
'Peeters, O. M.'
'Vochten, R.'
'Blaton, N.'

_publ_section_title
;The crystal structures of synthetic potassium - transition-metal
 zippeite-group phases Sample: K-Mn
;
_journal_name_full 'The Canadian Mineralogist'
_journal_page_first 173
_journal_page_last 182
_journal_paper_doi 10.3749/canmin.46.1.173
_journal_volume 46
_journal_year 2008
_chemical_formula_structural Mn0.75K0.5SU2O13H6
_chemical_formula_sum 'H14 K0.778 Mn1.216 O25.94 S2 U4'
_space_group_IT_number 15
_symmetry_space_group_name_Hall '-C 2yc'
_symmetry_space_group_name_H-M 'C 1 2/c 1'
_cell_angle_alpha 90
_cell_angle_beta 104.12
_cell_angle_gamma 90
_cell_formula_units_Z 4
_cell_length_a 8.661
_cell_length_b 14.375
_cell_length_c 17.705
_cell_volume 2137.707
_database_code_amcsd 0006164
_exptl_crystal_density_diffrn 4.793
_cod_original_formula_sum 'K.778 Mn1.216 U4 S2 O25.94 H14'
_cod_database_code 9010643
_amcsd_formula_title Mn0.75K0.5SU2O13H6

loop_
_space_group_symop_operation_xyz
x,y,z
1/2+x,1/2+y,z
x,-y,1/2+z
1/2+x,1/2-y,1/2+z
-x,y,1/2-z
1/2-x,1/2+y,1/2-z
-x,-y,-z
1/2-x,1/2-y,-z

loop_
_atom_site_label
_atom_site_fract_x
_atom_site_fract_y
_atom_site_fract_z
_atom_site_occupancy
_atom_site_U_iso_or_equiv
_atom_site_type_symbol
_atom_site_attached_hydrogens
K 0.20130 0.25080 0.40490 0.38900 337.00000 K 0
Mn1 0.95120 0.25060 0.37572 0.48400 0.01520 Mn 0
Mn2 0.50000 0.25010 0.25000 0.24800 0.01020 Mn 0
U1 0.41820 0.01872 0.33547 1.00000 0.00760 U 0
U2 0.91460 -0.01879 0.33410 1.00000 0.00490 U 0
S 0.74730 0.00300 0.49890 1.00000 0.01110 S 0
O1 0.41930 0.14440 0.31790 1.00000 0.01820 O 0
O1* 0.43330 -0.10560 0.35750 1.00000 0.01140 O 0
O2 0.93970 0.10120 0.37000 1.00000 0.01020 O 0
O2* 0.88960 -0.14150 0.31500 1.00000 0.00380 O 0
O3 0.64690 -0.00670 0.29320 1.00000 0.01330 O 0
O4 0.14750 -0.00640 0.29570 1.00000 0.00440 O 0
O5 0.81420 -0.05910 0.45420 1.00000 0.01710 O 0
O6 0.67300 -0.05600 0.55240 1.00000 0.01240 O 0
O7 0.62150 0.05950 0.45460 1.00000 0.01410 O 0
O8 0.86380 0.06790 0.55390 1.00000 0.00830 O 0
Wat9 0.70720 0.24940 0.33540 1.00000 0.03180 O 2
Wat10 0.20060 0.24230 0.42920 0.70000 0.02500 O 2
Wat11 0.94980 0.25460 0.49670 1.00000 0.03240 O 2
Wat12 0.00000 0.25000 0.25000 0.54000 0.04600 O 2

loop_
_cod_changelog_entry_id
_cod_changelog_entry_author
_cod_changelog_entry_date
_cod_changelog_entry_text
1
;cod-tools version 3.8.0
Id: cif_guess_AMCSD_atom_types 9581 2023-05-17 12:35:41Z saulius
;
2023-05-18T11:41:14+03:00
;Derived atom types and hydrogen counts
from atom names that follow the AMCSD naming convention
(Wat == water, O-H == hydroxyl).
;

loop_
_cod_related_entry_id
_cod_related_entry_database
_cod_related_entry_code
1 AMCSD 0006164
